data_4080295
loop_
_publ_author_name
'Tsoureas, Nikolaos'
'Summerscales, Owen T.'
'Cloke, F. Geoffrey N.'
'Roe, S. Mark'

_publ_section_title
;
 Steric Effects in the Reductive Coupling of CO by Mixed-Sandwich
 Uranium(III) Complexes
;
_journal_issue 5
_journal_name_full Organometallics
_journal_page_first 1353
_journal_paper_doi 10.1021/om301045k
_journal_volume 32
_journal_year 2013
_chemical_formula_moiety 'C81 H139.3 O2 Si4 U2 . C5H12'
_chemical_formula_sum 'C86 H151.3 O2 Si4 U2'
_chemical_formula_weight 1805.79
_chemical_name_common complex_12
_chemical_name_systematic
;
 ?
;
_space_group_IT_number 2
_symmetry_cell_setting triclinic
_symmetry_space_group_name_Hall '-P 1'
_symmetry_space_group_name_H-M 'P -1'
_atom_sites_solution_hydrogens geom
_atom_sites_solution_primary direct
_atom_sites_solution_secondary difmap
_audit_creation_method SHELXL-97
_cell_angle_alpha 66.38(3)
_cell_angle_beta 70.60(3)
_cell_angle_gamma 85.91(3)
_cell_formula_units_Z 1
_cell_length_a 11.197(2)
_cell_length_b 14.297(3)
_cell_length_c 15.970(3)
_cell_measurement_reflns_used 14880
_cell_measurement_temperature 173(2)
_cell_measurement_theta_max 27.485
_cell_measurement_theta_min 0.998
_cell_volume 2203.7(10)
_computing_cell_refinement 'HKL Scalepack (Otwinowski & Minor 1997)'
_computing_data_collection 'Collect (Bruker AXS BV, 1997-2004)'
_computing_data_reduction 'HKL Denzo and Scalepack (Otwinowski 1997)'
_computing_structure_refinement 'SHELXL-97 (Sheldrick, 1997)'
_computing_structure_solution 'SHELXL-97 (Sheldrick, 1997)'
_diffrn_ambient_temperature 173(2)
_diffrn_detector_area_resol_mean 9
_diffrn_measured_fraction_theta_full 0.984
_diffrn_measured_fraction_theta_max 0.984
_diffrn_measurement_device_type KappaCCD
_diffrn_measurement_method 'CCD rotation images, thick slices'
_diffrn_radiation_monochromator 'horizonally mounted graphite crystal'
_diffrn_radiation_source 'fine-focus sealed tube'
_diffrn_radiation_type MoK\a
_diffrn_radiation_wavelength 0.71073
_diffrn_reflns_av_R_equivalents 0.0822
_diffrn_reflns_av_sigmaI/netI 0.0764
_diffrn_reflns_limit_h_max 14
_diffrn_reflns_limit_h_min -14
_diffrn_reflns_limit_k_max 18
_diffrn_reflns_limit_k_min -18
_diffrn_reflns_limit_l_max 20
_diffrn_reflns_limit_l_min -20
_diffrn_reflns_number 28824
_diffrn_reflns_theta_full 27.49
_diffrn_reflns_theta_max 27.49
_diffrn_reflns_theta_min 2.40
_exptl_absorpt_coefficient_mu 3.766
_exptl_absorpt_correction_T_max 0.9285
_exptl_absorpt_correction_T_min 0.6607
_exptl_absorpt_correction_type multi-scan
_exptl_absorpt_process_details 'SADABS 2007/2 (Sheldrick, G.M., 2007)'
_exptl_crystal_colour Red
_exptl_crystal_density_diffrn 1.361
_exptl_crystal_density_method 'not measured'
_exptl_crystal_description Plate
_exptl_crystal_F_000 923
_exptl_crystal_size_max 0.12
_exptl_crystal_size_mid 0.06
_exptl_crystal_size_min 0.02
_refine_diff_density_max 1.455
_refine_diff_density_min -1.419
_refine_diff_density_rms 0.234
_refine_ls_extinction_method none
_refine_ls_goodness_of_fit_ref 1.030
_refine_ls_hydrogen_treatment constr
_refine_ls_matrix_type full
_refine_ls_number_parameters 422
_refine_ls_number_reflns 9950
_refine_ls_number_restraints 44
_refine_ls_restrained_S_all 1.028
_refine_ls_R_factor_all 0.0574
_refine_ls_R_factor_gt 0.0404
_refine_ls_shift/su_max 0.002
_refine_ls_shift/su_mean 0.000
_refine_ls_structure_factor_coef Fsqd
_refine_ls_weighting_details 'calc w=1/[\s^2^(Fo^2^)+(0.0338P)^2^+1.9025P] where P=(Fo^2^+2Fc^2^)/3'
_refine_ls_weighting_scheme calc
_refine_ls_wR_factor_gt 0.0783
_refine_ls_wR_factor_ref 0.0852
_reflns_number_gt 8336
_reflns_number_total 9950
_reflns_threshold_expression >2sigma(I)
_cod_data_source_file om301045k_si_002.cif
_cod_data_source_block 12
_cod_depositor_comments
;
The following automatic conversions were performed:

'_symmetry_cell_setting' value 'Triclinic' changed to 'triclinic'
according to /home/saulius/struct/CIF-dictionaries/cif_core.dic
dictionary named 'cif_core.dic' version 2.4.2 from 2011-04-26.

Automatic conversion script
Id: cif_fix_values 1891 2012-01-12 08:04:46Z andrius 
;
_cod_original_cell_volume 2203.7(7)
_cod_original_sg_symbol_H-M P-1
_cod_original_formula_sum 'C86 H151.30 O2 Si4 U2'
_cod_database_code 4080295

loop_
_symmetry_equiv_pos_as_xyz
'x, y, z'
'-x, -y, -z'

loop_
_atom_site_label
_atom_site_type_symbol
_atom_site_fract_x
_atom_site_fract_y
_atom_site_fract_z
_atom_site_U_iso_or_equiv
_atom_site_adp_type
_atom_site_occupancy
_atom_site_symmetry_multiplicity
_atom_site_calc_flag
_atom_site_refinement_flags
_atom_site_disorder_assembly
_atom_site_disorder_group
C1 C 0.5278(6) 0.0332(5) 0.0976(4) 0.0508(16) Uani 1 1 d . . .
H1A H 0.4431 0.0024 0.1422 0.076 Uiso 1 1 calc R . .
H1B H 0.5735 -0.0151 0.0710 0.076 Uiso 1 1 calc R . .
H1C H 0.5198 0.0960 0.0446 0.076 Uiso 1 1 calc R . .
C2 C 0.6358(4) -0.3120(3) 0.1899(3) 0.0212(10) Uani 1 1 d . . .
H2 H 0.5558 -0.3434 0.2033 0.025 Uiso 1 1 calc R . .
C3 C 0.6198(4) -0.2286(3) 0.2168(3) 0.0208(9) Uani 1 1 d . . .
H3 H 0.5322 -0.2192 0.2420 0.025 Uiso 1 1 calc R . .
C4 C 0.6964(4) -0.1541(3) 0.2174(3) 0.0198(9) Uani 1 1 d . . .
C5 C 0.8304(4) -0.1326(3) 0.1757(3) 0.0203(9) Uani 1 1 d . . .
H5 H 0.8584 -0.0796 0.1879 0.024 Uiso 1 1 calc R . .
C6 C 0.9310(4) -0.1703(3) 0.1210(3) 0.0186(9) Uani 1 1 d . . .
H6 H 1.0078 -0.1289 0.0957 0.022 Uiso 1 1 calc R . .
C7 C 0.9476(4) -0.2540(3) 0.0939(3) 0.0216(10) Uani 1 1 d . . .
H7 H 1.0329 -0.2554 0.0560 0.026 Uiso 1 1 calc R . .
C8 C 0.8696(4) -0.3363(3) 0.1086(3) 0.0200(9) Uani 1 1 d . . .
H8 H 0.9168 -0.3850 0.0869 0.024 Uiso 1 1 calc R . .
C9 C 0.8713(6) -0.6088(5) 0.1767(6) 0.064(2) Uani 1 1 d . . .
H9A H 0.8928 -0.5603 0.1997 0.095 Uiso 1 1 calc R . .
H9B H 0.9483 -0.6392 0.1505 0.095 Uiso 1 1 calc R . .
H9C H 0.8101 -0.6629 0.2308 0.095 Uiso 1 1 calc R . .
C10 C 0.7363(4) -0.3636(3) 0.1486(3) 0.0214(10) Uani 1 1 d . . .
C11 C 1.0518(4) -0.3270(4) 0.2846(3) 0.0264(10) Uani 1 1 d . . .
C12 C 1.0194(4) -0.4292(4) 0.3048(4) 0.0288(11) Uani 1 1 d . . .
C13 C 0.9203(4) -0.4688(4) 0.3958(3) 0.0277(11) Uani 1 1 d . . .
C14 C 0.8931(4) -0.3904(4) 0.4308(3) 0.0287(11) Uani 1 1 d . . .
C15 C 0.9738(4) -0.3023(4) 0.3617(4) 0.0275(11) Uani 1 1 d . . .
C16 C 1.0905(5) -0.4877(4) 0.2453(4) 0.0427(14) Uani 1 1 d . . .
H16A H 1.0498 -0.5569 0.2737 0.064 Uiso 1 1 calc R . .
H16B H 1.1785 -0.4917 0.2445 0.064 Uiso 1 1 calc R . .
H16C H 1.0892 -0.4524 0.1788 0.064 Uiso 1 1 calc R . .
C17 C 0.8609(5) -0.5770(4) 0.4488(4) 0.0453(15) Uani 1 1 d . . .
H17A H 0.8969 -0.6158 0.4087 0.068 Uiso 1 1 calc R . .
H17B H 0.7689 -0.5760 0.4620 0.068 Uiso 1 1 calc R . .
H17C H 0.8782 -0.6095 0.5101 0.068 Uiso 1 1 calc R . .
C18 C 0.8017(5) -0.4026(5) 0.5294(4) 0.0456(15) Uani 1 1 d . . .
H18A H 0.7995 -0.3372 0.5360 0.068 Uiso 1 1 calc R . .
H18B H 0.8297 -0.4547 0.5800 0.068 Uiso 1 1 calc R . .
H18C H 0.7165 -0.4237 0.5359 0.068 Uiso 1 1 calc R . .
C19 C 0.9858(5) -0.2035(4) 0.3723(4) 0.0429(14) Uani 1 1 d . . .
H19A H 0.9201 -0.2049 0.4315 0.064 Uiso 1 1 calc R . .
H19B H 0.9752 -0.1459 0.3162 0.064 Uiso 1 1 calc R . .
H19C H 1.0698 -0.1954 0.3761 0.064 Uiso 1 1 calc R . .
C20 C 1.1667(4) -0.2631(5) 0.2060(4) 0.0429(14) Uani 1 1 d . . .
H20A H 1.1494 -0.1898 0.1859 0.051 Uiso 1 1 calc R . .
H20B H 1.1858 -0.2805 0.1491 0.051 Uiso 1 1 calc R . .
C21 C 1.2839(5) -0.2813(6) 0.2414(5) 0.0610(19) Uani 1 1 d . . .
H21A H 1.3576 -0.2383 0.1890 0.092 Uiso 1 1 calc R . .
H21B H 1.3023 -0.3534 0.2599 0.092 Uiso 1 1 calc R . .
H21C H 1.2654 -0.2634 0.2974 0.092 Uiso 1 1 calc R . .
C22 C 0.8136(5) -0.5534(4) 0.0983(4) 0.0415(15) Uani 1 1 d . . .
H22 H 0.8825 -0.5043 0.0426 0.050 Uiso 1 1 calc R . .
C23 C 0.7805(6) -0.6297(5) 0.0621(6) 0.068(2) Uani 1 1 d . . .
H23A H 0.7433 -0.5938 0.0111 0.102 Uiso 1 1 calc R . .
H23B H 0.7192 -0.6838 0.1161 0.102 Uiso 1 1 calc R . .
H23C H 0.8577 -0.6600 0.0362 0.102 Uiso 1 1 calc R . .
C24 C 0.5385(4) -0.5510(4) 0.2403(3) 0.0267(10) Uani 1 1 d . . .
H24 H 0.4802 -0.5004 0.2578 0.032 Uiso 1 1 calc R . .
C25 C 0.4601(5) -0.6196(5) 0.2201(5) 0.0534(17) Uani 1 1 d . . .
H25A H 0.4364 -0.5783 0.1629 0.080 Uiso 1 1 calc R . .
H25B H 0.3831 -0.6494 0.2762 0.080 Uiso 1 1 calc R . .
H25C H 0.5110 -0.6746 0.2085 0.080 Uiso 1 1 calc R . .
C26 C 0.5732(6) -0.6159(5) 0.3291(4) 0.0499(16) Uani 1 1 d . . .
H26A H 0.6224 -0.5732 0.3429 0.075 Uiso 1 1 calc R . .
H26B H 0.6241 -0.6708 0.3173 0.075 Uiso 1 1 calc R . .
H26C H 0.4956 -0.6457 0.3845 0.075 Uiso 1 1 calc R . .
C27 C 0.7343(7) -0.3546(5) -0.0712(4) 0.072(2) Uani 1 1 d . . .
H27A H 0.8039 -0.3994 -0.0784 0.108 Uiso 1 1 calc R . .
H27B H 0.7637 -0.2948 -0.0661 0.108 Uiso 1 1 calc R . .
H27C H 0.7063 -0.3320 -0.1278 0.108 Uiso 1 1 calc R . .
C28 C 0.6224(5) -0.4136(4) 0.0212(4) 0.0406(14) Uani 1 1 d . . .
H28 H 0.5916 -0.4710 0.0112 0.049 Uiso 1 1 calc R . .
C29 C 0.5130(7) -0.3452(5) 0.0328(5) 0.065(2) Uani 1 1 d . . .
H29A H 0.4420 -0.3837 0.0910 0.098 Uiso 1 1 calc R . .
H29B H 0.4857 -0.3222 -0.0241 0.098 Uiso 1 1 calc R . .
H29C H 0.5410 -0.2856 0.0391 0.098 Uiso 1 1 calc R . .
C30 C 0.4122(5) -0.2099(4) 0.4292(4) 0.0450(15) Uani 1 1 d . . .
H30A H 0.4601 -0.2617 0.4090 0.067 Uiso 1 1 calc R . .
H30B H 0.3215 -0.2317 0.4573 0.067 Uiso 1 1 calc R . .
H30C H 0.4408 -0.2017 0.4778 0.067 Uiso 1 1 calc R . .
C31 C 0.4344(4) -0.1081(4) 0.3416(4) 0.0301(11) Uani 1 1 d . . .
H31 H 0.3954 -0.1191 0.2980 0.036 Uiso 1 1 calc R . .
C32 C 0.3577(5) -0.0270(4) 0.3735(4) 0.0406(14) Uani 1 1 d . . .
H32A H 0.3712 0.0383 0.3171 0.061 Uiso 1 1 calc R . .
H32B H 0.3859 -0.0181 0.4219 0.061 Uiso 1 1 calc R . .
H32C H 0.2672 -0.0496 0.4016 0.061 Uiso 1 1 calc R . .
C33 C 0.7332(5) 0.1072(4) 0.0831(4) 0.0427(14) Uani 1 1 d . . .
H33A H 0.7794 0.1243 0.1182 0.064 Uiso 1 1 calc R . .
H33B H 0.7251 0.1697 0.0298 0.064 Uiso 1 1 calc R . .
H33C H 0.7797 0.0588 0.0570 0.064 Uiso 1 1 calc R . .
C34 C 0.6013(5) 0.0588(4) 0.1522(4) 0.0328(12) Uani 1 1 d . . .
H34 H 0.5550 0.1114 0.1747 0.039 Uiso 1 1 calc R . .
C35 C 0.6593(5) 0.0872(4) 0.3343(4) 0.0444(15) Uani 1 1 d . . .
H35A H 0.6711 0.1381 0.2685 0.067 Uiso 1 1 calc R . .
H35B H 0.7163 0.1066 0.3608 0.067 Uiso 1 1 calc R . .
H35C H 0.5711 0.0843 0.3754 0.067 Uiso 1 1 calc R . .
C36 C 0.6897(5) -0.0186(4) 0.3316(4) 0.0313(12) Uani 1 1 d . . .
H36 H 0.7822 -0.0128 0.2941 0.038 Uiso 1 1 calc R . .
C37 C 0.6735(6) -0.0992(5) 0.4337(4) 0.0465(15) Uani 1 1 d . . .
H37A H 0.6933 -0.1660 0.4309 0.070 Uiso 1 1 calc R . .
H37B H 0.5856 -0.1032 0.4758 0.070 Uiso 1 1 calc R . .
H37C H 0.7311 -0.0800 0.4598 0.070 Uiso 1 1 calc R . .
C38 C 0.5452(5) -0.4722(4) 0.4680(4) 0.0500(16) Uani 1 1 d . . .
C40 C 0.0242(14) 0.1316(13) 0.3224(10) 0.182(7) Uani 1 1 d . . .
H40A H -0.0200 0.0688 0.3787 0.218 Uiso 0.326(9) 1 calc PR A 1
H40B H -0.0419 0.1811 0.3147 0.218 Uiso 0.326(9) 1 calc PR A 1
C39A C 0.116(3) 0.1790(19) 0.365(2) 0.086(2) Uani 0.326(9) 1 d PU A 1
H39A H 0.0633 0.1827 0.4265 0.129 Uiso 0.326(9) 1 calc PR A 1
H39B H 0.1525 0.2476 0.3178 0.129 Uiso 0.326(9) 1 calc PR A 1
H39C H 0.1841 0.1338 0.3760 0.129 Uiso 0.326(9) 1 calc PR A 1
C41A C 0.158(3) 0.069(2) 0.202(2) 0.086(2) Uani 0.326(9) 1 d PU A 1
H41A H 0.1665 -0.0007 0.2473 0.103 Uiso 0.326(9) 1 calc PR A 1
H41B H 0.2336 0.1118 0.1891 0.103 Uiso 0.326(9) 1 calc PR A 1
C42A C 0.045(3) 0.109(2) 0.256(3) 0.086(2) Uani 0.326(9) 1 d PU A 1
H42A H 0.0292 0.1712 0.2049 0.103 Uiso 0.326(9) 1 calc PR A 1
H42B H -0.0253 0.0582 0.2762 0.103 Uiso 0.326(9) 1 calc PR A 1
C39B C 0.0429(14) 0.1436(10) 0.3879(10) 0.086(2) Uani 0.674(9) 1 d PU A 2
H39D H -0.0355 0.1620 0.4267 0.129 Uiso 0.674(9) 1 calc PR A 2
H39E H 0.1096 0.1986 0.3611 0.129 Uiso 0.674(9) 1 calc PR A 2
H39F H 0.0697 0.0800 0.4289 0.129 Uiso 0.674(9) 1 calc PR A 2
C41B C 0.1102(14) 0.1005(12) 0.2475(11) 0.086(2) Uani 0.674(9) 1 d PU A 2
H41C H 0.1343 0.0310 0.2813 0.103 Uiso 0.674(9) 1 calc PR A 2
H41D H 0.1885 0.1466 0.2167 0.103 Uiso 0.674(9) 1 calc PR A 2
C42B C 0.0706(13) 0.0979(9) 0.1663(10) 0.086(2) Uani 0.674(9) 1 d PU A 2
H42C H -0.0075 0.0520 0.1950 0.103 Uiso 0.674(9) 1 calc PR A 2
H42D H 0.0501 0.1674 0.1290 0.103 Uiso 0.674(9) 1 calc PR A 2
C43 C 0.1665(9) 0.0634(6) 0.1011(6) 0.084(3) Uani 1 1 d . . .
H43A H 0.2459 0.0343 0.0768 0.125 Uiso 1 1 calc R A 1
H43B H 0.1644 0.1324 0.0533 0.125 Uiso 1 1 calc R A 1
H43C H 0.0943 0.0199 0.1120 0.125 Uiso 1 1 calc R A 1
O1 O 0.6428(3) -0.4183(3) 0.4030(2) 0.0335(8) Uani 1 1 d . . .
Si1 Si 0.60495(11) -0.05765(9) 0.26435(9) 0.0208(3) Uani 1 1 d . . .
Si2 Si 0.67755(12) -0.47378(10) 0.13060(9) 0.0223(3) Uani 1 1 d . . .
U1 U 0.803560(14) -0.330598(12) 0.281064(12) 0.01719(6) Uani 1 1 d . . .

loop_
_atom_site_aniso_label
_atom_site_aniso_U_11
_atom_site_aniso_U_22
_atom_site_aniso_U_33
_atom_site_aniso_U_23
_atom_site_aniso_U_13
_atom_site_aniso_U_12
C1 0.062(4) 0.048(4) 0.038(3) -0.004(3) -0.029(3) 0.008(3)
C2 0.017(2) 0.024(2) 0.028(3) -0.011(2) -0.0129(19) 0.0021(18)
C3 0.015(2) 0.024(2) 0.026(2) -0.012(2) -0.0084(18) 0.0030(18)
C4 0.020(2) 0.021(2) 0.023(2) -0.012(2) -0.0084(18) 0.0013(18)
C5 0.024(2) 0.016(2) 0.021(2) -0.0069(19) -0.0075(19) 0.0008(17)
C6 0.019(2) 0.016(2) 0.017(2) -0.0036(18) -0.0040(17) -0.0045(17)
C7 0.016(2) 0.028(2) 0.020(2) -0.010(2) -0.0037(18) -0.0024(18)
C8 0.020(2) 0.020(2) 0.022(2) -0.0118(19) -0.0061(18) 0.0026(18)
C9 0.039(4) 0.039(4) 0.101(6) -0.025(4) -0.017(4) 0.017(3)
C10 0.023(2) 0.019(2) 0.024(2) -0.009(2) -0.0091(19) 0.0016(18)
C11 0.017(2) 0.033(3) 0.025(3) -0.007(2) -0.0082(19) 0.0021(19)
C12 0.021(2) 0.037(3) 0.032(3) -0.013(2) -0.016(2) 0.011(2)
C13 0.026(3) 0.033(3) 0.024(3) -0.007(2) -0.015(2) 0.003(2)
C14 0.025(3) 0.041(3) 0.019(2) -0.009(2) -0.011(2) 0.008(2)
C15 0.023(2) 0.032(3) 0.031(3) -0.012(2) -0.016(2) 0.007(2)
C16 0.037(3) 0.055(4) 0.056(4) -0.037(3) -0.027(3) 0.026(3)
C17 0.049(4) 0.027(3) 0.050(4) 0.002(3) -0.026(3) 0.002(2)
C18 0.035(3) 0.072(4) 0.026(3) -0.016(3) -0.010(2) 0.010(3)
C19 0.046(3) 0.046(3) 0.056(4) -0.030(3) -0.030(3) 0.007(3)
C20 0.018(3) 0.063(4) 0.040(3) -0.012(3) -0.011(2) -0.003(2)
C21 0.031(3) 0.085(5) 0.064(5) -0.023(4) -0.018(3) -0.005(3)
C22 0.031(3) 0.034(3) 0.058(4) -0.031(3) 0.003(3) 0.000(2)
C23 0.046(4) 0.061(4) 0.103(6) -0.069(4) 0.014(4) -0.006(3)
C24 0.027(3) 0.028(3) 0.029(3) -0.014(2) -0.008(2) 0.000(2)
C25 0.046(4) 0.061(4) 0.053(4) -0.029(3) -0.002(3) -0.027(3)
C26 0.050(4) 0.050(4) 0.034(3) -0.005(3) -0.008(3) -0.007(3)
C27 0.097(6) 0.075(5) 0.036(4) -0.007(4) -0.020(4) -0.050(4)
C28 0.057(4) 0.037(3) 0.036(3) -0.014(3) -0.023(3) -0.011(3)
C29 0.107(6) 0.046(4) 0.079(5) -0.029(4) -0.073(5) 0.023(4)
C30 0.038(3) 0.039(3) 0.035(3) -0.006(3) 0.008(3) -0.005(2)
C31 0.026(3) 0.033(3) 0.031(3) -0.015(2) -0.008(2) 0.009(2)
C32 0.029(3) 0.048(3) 0.044(3) -0.026(3) -0.003(2) 0.009(2)
C33 0.056(4) 0.024(3) 0.030(3) -0.003(2) -0.001(3) -0.002(2)
C34 0.043(3) 0.023(3) 0.031(3) -0.013(2) -0.008(2) 0.009(2)
C35 0.053(4) 0.040(3) 0.054(4) -0.033(3) -0.016(3) 0.003(3)
C36 0.026(3) 0.041(3) 0.031(3) -0.023(3) -0.006(2) 0.002(2)
C37 0.049(4) 0.062(4) 0.040(3) -0.027(3) -0.021(3) 0.007(3)
C38 0.048(4) 0.043(4) 0.046(4) -0.020(3) 0.006(3) -0.012(3)
C40 0.186(14) 0.27(2) 0.114(11) -0.127(13) -0.040(10) 0.084(13)
C39A 0.105(6) 0.062(4) 0.082(5) -0.002(3) -0.047(5) -0.029(4)
C41A 0.105(6) 0.062(4) 0.082(5) -0.002(3) -0.047(5) -0.029(4)
C42A 0.105(6) 0.062(4) 0.082(5) -0.002(3) -0.047(5) -0.029(4)
C39B 0.105(6) 0.062(4) 0.082(5) -0.002(3) -0.047(5) -0.029(4)
C41B 0.105(6) 0.062(4) 0.082(5) -0.002(3) -0.047(5) -0.029(4)
C42B 0.105(6) 0.062(4) 0.082(5) -0.002(3) -0.047(5) -0.029(4)
C43 0.121(7) 0.054(5) 0.102(7) -0.029(5) -0.074(6) 0.015(5)
O1 0.0177(17) 0.039(2) 0.0271(19) -0.0027(16) 0.0023(14) -0.0100(14)
Si1 0.0212(6) 0.0190(6) 0.0219(7) -0.0096(5) -0.0052(5) 0.0020(5)
Si2 0.0232(7) 0.0216(7) 0.0248(7) -0.0128(6) -0.0064(5) -0.0012(5)
U1 0.01392(9) 0.01929(9) 0.01647(9) -0.00555(6) -0.00443(6) -0.00028(6)

loop_
_atom_type_symbol
_atom_type_description
_atom_type_scat_dispersion_real
_atom_type_scat_dispersion_imag
_atom_type_scat_source
C C 0.0033 0.0016 'International Tables Vol C Tables 4.2.6.8 and 6.1.1.4'
O O 0.0106 0.0060 'International Tables Vol C Tables 4.2.6.8 and 6.1.1.4'
Si Si 0.0817 0.0704 'International Tables Vol C Tables 4.2.6.8 and 6.1.1.4'
U U -9.6767 9.6646 'International Tables Vol C Tables 4.2.6.8 and 6.1.1.4'
H H 0.0000 0.0000 'International Tables Vol C Tables 4.2.6.8 and 6.1.1.4'

loop_
_geom_angle_atom_site_label_1
_geom_angle_atom_site_label_2
_geom_angle_atom_site_label_3
_geom_angle
_geom_angle_site_symmetry_1
C34 C1 H1A 109.5 .
C34 C1 H1B 109.5 .
H1A C1 H1B 109.5 .
C34 C1 H1C 109.5 .
H1A C1 H1C 109.5 .
H1B C1 H1C 109.5 .
C3 C2 C10 138.8(4) .
C3 C2 U1 75.1(3) .
C10 C2 U1 74.8(3) .
C3 C2 H2 110.6 .
C10 C2 H2 110.6 .
U1 C2 H2 137.7 .
C2 C3 C4 138.4(4) .
C2 C3 U1 74.5(2) .
C4 C3 U1 74.5(2) .
C2 C3 H3 110.8 .
C4 C3 H3 110.8 .
U1 C3 H3 138.8 .
C3 C4 C5 129.1(4) .
C3 C4 Si1 114.9(3) .
C5 C4 Si1 115.3(3) .
C3 C4 U1 74.8(2) .
C5 C4 U1 72.6(2) .
Si1 C4 U1 139.7(2) .
C6 C5 C4 135.6(4) .
C6 C5 U1 76.7(2) .
C4 C5 U1 76.3(2) .
C6 C5 H5 112.2 .
C4 C5 H5 112.2 .
U1 C5 H5 128.2 .
C5 C6 C7 136.3(4) .
C5 C6 U1 72.7(2) .
C7 C6 U1 74.7(2) .
C5 C6 H6 111.8 .
C7 C6 H6 111.8 .
U1 C6 H6 138.9 .
C6 C7 C8 136.2(4) .
C6 C7 U1 74.8(2) .
C8 C7 U1 73.1(2) .
C6 C7 H7 111.9 .
C8 C7 H7 111.9 .
U1 C7 H7 137.9 .
C7 C8 C10 134.9(4) .
C7 C8 U1 76.1(3) .
C10 C8 U1 76.0(2) .
C7 C8 H8 112.5 .
C10 C8 H8 112.5 .
U1 C8 H8 128.9 .
C22 C9 H9A 109.5 .
C22 C9 H9B 109.5 .
H9A C9 H9B 109.5 .
C22 C9 H9C 109.5 .
H9A C9 H9C 109.5 .
H9B C9 H9C 109.5 .
C2 C10 C8 129.3(4) .
C2 C10 Si2 113.0(3) .
C8 C10 Si2 117.2(3) .
C2 C10 U1 74.4(3) .
C8 C10 U1 72.9(2) .
Si2 C10 U1 139.4(2) .
C15 C11 C12 108.6(4) .
C15 C11 C20 124.8(5) .
C12 C11 C20 125.4(4) .
C15 C11 U1 73.6(3) .
C12 C11 U1 74.0(3) .
C20 C11 U1 128.3(3) .
C11 C12 C13 107.8(4) .
C11 C12 C16 124.7(5) .
C13 C12 C16 127.1(5) .
C11 C12 U1 76.7(3) .
C13 C12 U1 72.3(3) .
C16 C12 U1 122.8(3) .
C14 C13 C12 107.7(4) .
C14 C13 C17 125.9(5) .
C12 C13 C17 126.2(5) .
C14 C13 U1 74.8(3) .
C12 C13 U1 77.6(3) .
C17 C13 U1 116.9(3) .
C13 C14 C15 108.3(4) .
C13 C14 C18 125.3(5) .
C15 C14 C18 126.2(5) .
C13 C14 U1 74.8(3) .
C15 C14 U1 77.3(3) .
C18 C14 U1 118.3(3) .
C11 C15 C14 107.6(4) .
C11 C15 C19 125.3(5) .
C14 C15 C19 126.7(5) .
C11 C15 U1 77.0(3) .
C14 C15 U1 72.7(3) .
C19 C15 U1 121.3(3) .
C12 C16 H16A 109.5 .
C12 C16 H16B 109.5 .
H16A C16 H16B 109.5 .
C12 C16 H16C 109.5 .
H16A C16 H16C 109.5 .
H16B C16 H16C 109.5 .
C13 C17 H17A 109.5 .
C13 C17 H17B 109.5 .
H17A C17 H17B 109.5 .
C13 C17 H17C 109.5 .
H17A C17 H17C 109.5 .
H17B C17 H17C 109.5 .
C14 C18 H18A 109.5 .
C14 C18 H18B 109.5 .
H18A C18 H18B 109.5 .
C14 C18 H18C 109.5 .
H18A C18 H18C 109.5 .
H18B C18 H18C 109.5 .
C15 C19 H19A 109.5 .
C15 C19 H19B 109.5 .
H19A C19 H19B 109.5 .
C15 C19 H19C 109.5 .
H19A C19 H19C 109.5 .
H19B C19 H19C 109.5 .
C11 C20 C21 111.0(5) .
C11 C20 H20A 109.4 .
C21 C20 H20A 109.4 .
C11 C20 H20B 109.4 .
C21 C20 H20B 109.4 .
H20A C20 H20B 108.0 .
C20 C21 H21A 109.5 .
C20 C21 H21B 109.5 .
H21A C21 H21B 109.5 .
C20 C21 H21C 109.5 .
H21A C21 H21C 109.5 .
H21B C21 H21C 109.5 .
C9 C22 C23 109.3(5) .
C9 C22 Si2 115.2(4) .
C23 C22 Si2 113.2(4) .
C9 C22 H22 106.2 .
C23 C22 H22 106.2 .
Si2 C22 H22 106.2 .
C22 C23 H23A 109.5 .
C22 C23 H23B 109.5 .
H23A C23 H23B 109.5 .
C22 C23 H23C 109.5 .
H23A C23 H23C 109.5 .
H23B C23 H23C 109.5 .
C26 C24 C25 108.6(5) .
C26 C24 Si2 114.5(3) .
C25 C24 Si2 113.6(3) .
C26 C24 H24 106.5 .
C25 C24 H24 106.5 .
Si2 C24 H24 106.5 .
C24 C25 H25A 109.5 .
C24 C25 H25B 109.5 .
H25A C25 H25B 109.5 .
C24 C25 H25C 109.5 .
H25A C25 H25C 109.5 .
H25B C25 H25C 109.5 .
C24 C26 H26A 109.5 .
C24 C26 H26B 109.5 .
H26A C26 H26B 109.5 .
C24 C26 H26C 109.5 .
H26A C26 H26C 109.5 .
H26B C26 H26C 109.5 .
C28 C27 H27A 109.5 .
C28 C27 H27B 109.5 .
H27A C27 H27B 109.5 .
C28 C27 H27C 109.5 .
H27A C27 H27C 109.5 .
H27B C27 H27C 109.5 .
C29 C28 C27 110.1(6) .
C29 C28 Si2 114.7(4) .
C27 C28 Si2 110.9(4) .
C29 C28 H28 106.9 .
C27 C28 H28 106.9 .
Si2 C28 H28 106.9 .
C28 C29 H29A 109.5 .
C28 C29 H29B 109.5 .
H29A C29 H29B 109.5 .
C28 C29 H29C 109.5 .
H29A C29 H29C 109.5 .
H29B C29 H29C 109.5 .
C31 C30 H30A 109.5 .
C31 C30 H30B 109.5 .
H30A C30 H30B 109.5 .
C31 C30 H30C 109.5 .
H30A C30 H30C 109.5 .
H30B C30 H30C 109.5 .
C30 C31 C32 109.4(4) .
C30 C31 Si1 117.7(4) .
C32 C31 Si1 111.4(3) .
C30 C31 H31 105.8 .
C32 C31 H31 105.8 .
Si1 C31 H31 105.8 .
C31 C32 H32A 109.5 .
C31 C32 H32B 109.5 .
H32A C32 H32B 109.5 .
C31 C32 H32C 109.5 .
H32A C32 H32C 109.5 .
H32B C32 H32C 109.5 .
C34 C33 H33A 109.5 .
C34 C33 H33B 109.5 .
H33A C33 H33B 109.5 .
C34 C33 H33C 109.5 .
H33A C33 H33C 109.5 .
H33B C33 H33C 109.5 .
C33 C34 C1 109.8(5) .
C33 C34 Si1 113.2(4) .
C1 C34 Si1 111.5(4) .
C33 C34 H34 107.3 .
C1 C34 H34 107.3 .
Si1 C34 H34 107.3 .
C36 C35 H35A 109.5 .
C36 C35 H35B 109.5 .
H35A C35 H35B 109.5 .
C36 C35 H35C 109.5 .
H35A C35 H35C 109.5 .
H35B C35 H35C 109.5 .
C37 C36 C35 110.3(4) .
C37 C36 Si1 113.7(4) .
C35 C36 Si1 114.5(4) .
C37 C36 H36 105.8 .
C35 C36 H36 105.8 .
Si1 C36 H36 105.8 .
C36 C37 H37A 109.5 .
C36 C37 H37B 109.5 .
H37A C37 H37B 109.5 .
C36 C37 H37C 109.5 .
H37A C37 H37C 109.5 .
H37B C37 H37C 109.5 .
C38 C38 O1 176.9(10) 2_646
C42A C40 C39B 158(2) .
C42A C40 C41B 28.3(15) .
C39B C40 C41B 129.9(16) .
C42A C40 C39A 134(2) .
C39B C40 C39A 29.1(12) .
C41B C40 C39A 107.5(15) .
C42A C40 H40A 103.6 .
C39B C40 H40A 78.5 .
C41B C40 H40A 107.8 .
C39A C40 H40A 103.6 .
C42A C40 H40B 103.6 .
C39B C40 H40B 96.7 .
C41B C40 H40B 126.7 .
C39A C40 H40B 103.6 .
H40A C40 H40B 105.3 .
C40 C39A H39A 109.5 .
C40 C39A H39B 109.5 .
H39A C39A H39B 109.5 .
C40 C39A H39C 109.5 .
H39A C39A H39C 109.5 .
H39B C39A H39C 109.5 .
C42A C41A C43 120(2) .
C42A C41A H41A 107.2 .
C43 C41A H41A 107.2 .
C42A C41A H41B 107.2 .
C43 C41A H41B 107.2 .
H41A C41A H41B 106.8 .
C40 C42A C41A 133(3) .
C40 C42A H42A 104.1 .
C41A C42A H42A 104.1 .
C40 C42A H42B 104.1 .
C41A C42A H42B 104.1 .
H42A C42A H42B 105.5 .
C40 C39B H39D 109.5 .
C40 C39B H39E 109.5 .
H39D C39B H39E 109.5 .
C40 C39B H39F 109.5 .
H39D C39B H39F 109.5 .
H39E C39B H39F 109.5 .
C40 C41B C42B 121.4(15) .
C40 C41B H41C 107.0 .
C42B C41B H41C 107.0 .
C40 C41B H41D 107.0 .
C42B C41B H41D 107.0 .
H41C C41B H41D 106.7 .
C43 C42B C41B 113.4(12) .
C43 C42B H42C 108.9 .
C41B C42B H42C 108.9 .
C43 C42B H42D 108.9 .
C41B C42B H42D 108.9 .
H42C C42B H42D 107.7 .
C42B C43 C41A 48.1(12) .
C42B C43 H43A 157.5 .
C41A C43 H43A 109.5 .
C42B C43 H43B 83.3 .
C41A C43 H43B 109.5 .
H43A C43 H43B 109.5 .
C42B C43 H43C 82.0 .
C41A C43 H43C 109.5 .
H43A C43 H43C 109.5 .
H43B C43 H43C 109.5 .
C38 O1 U1 173.7(4) .
C36 Si1 C31 111.8(2) .
C36 Si1 C4 110.9(2) .
C31 Si1 C4 111.4(2) .
C36 Si1 C34 109.1(2) .
C31 Si1 C34 107.7(2) .
C4 Si1 C34 105.6(2) .
C22 Si2 C24 113.5(2) .
C22 Si2 C28 106.7(3) .
C24 Si2 C28 109.0(2) .
C22 Si2 C10 110.2(2) .
C24 Si2 C10 110.7(2) .
C28 Si2 C10 106.5(2) .
O1 U1 C5 128.24(13) .
O1 U1 C8 124.31(13) .
C5 U1 C8 81.57(14) .
O1 U1 C2 80.61(14) .
C5 U1 C2 79.02(14) .
C8 U1 C2 58.00(13) .
O1 U1 C4 98.87(13) .
C5 U1 C4 31.14(12) .
C8 U1 C4 90.46(13) .
C2 U1 C4 59.07(13) .
O1 U1 C7 154.31(13) .
C5 U1 C7 58.87(14) .
C8 U1 C7 30.78(13) .
C2 U1 C7 76.87(14) .
C4 U1 C7 80.01(14) .
O1 U1 C10 95.72(13) .
C5 U1 C10 90.28(14) .
C8 U1 C10 31.13(13) .
C2 U1 C10 30.83(13) .
C4 U1 C10 82.62(13) .
C7 U1 C10 58.61(13) .
O1 U1 C6 157.21(13) .
C5 U1 C6 30.58(12) .
C8 U1 C6 58.96(13) .
C2 U1 C6 84.67(14) .
C4 U1 C6 58.47(13) .
C7 U1 C6 30.50(13) .
C10 U1 C6 79.89(13) .
O1 U1 C3 81.95(13) .
C5 U1 C3 57.81(14) .
C8 U1 C3 79.19(14) .
C2 U1 C3 30.38(13) .
C4 U1 C3 30.70(12) .
C7 U1 C3 84.81(14) .
C10 U1 C3 59.16(13) .
C6 U1 C3 76.59(13) .
O1 U1 C14 77.13(14) .
C5 U1 C14 114.95(15) .
C8 U1 C14 137.98(14) .
C2 U1 C14 157.74(14) .
C4 U1 C14 124.24(14) .
C7 U1 C14 124.86(14) .
C10 U1 C14 152.77(15) .
C6 U1 C14 116.37(14) .
C3 U1 C14 142.73(14) .
O1 U1 C13 78.93(14) .
C5 U1 C13 137.12(14) .
C8 U1 C13 111.87(14) .
C2 U1 C13 143.24(14) .
C4 U1 C13 154.60(14) .
C7 U1 C13 112.82(14) .
C10 U1 C13 122.76(14) .
C6 U1 C13 122.34(14) .
C3 U1 C13 160.87(14) .
C14 U1 C13 30.40(14) .
O1 U1 C15 104.82(14) .
C5 U1 C15 88.45(14) .
C8 U1 C15 124.04(14) .
C2 U1 C15 166.97(13) .
C4 U1 C15 108.06(13) .
C7 U1 C15 99.82(14) .
C10 U1 C15 154.73(14) .
C6 U1 C15 86.36(14) .
C3 U1 C15 137.54(14) .
C14 U1 C15 30.06(14) .
C13 U1 C15 49.72(15) .

loop_
_geom_bond_atom_site_label_1
_geom_bond_atom_site_label_2
_geom_bond_distance
_geom_bond_site_symmetry_2
C1 C34 1.532(8) .
C1 H1A 0.9800 .
C1 H1B 0.9800 .
C1 H1C 0.9800 .
C2 C3 1.403(6) .
C2 C10 1.423(6) .
C2 U1 2.674(4) .
C2 H2 0.9500 .
C3 C4 1.418(6) .
C3 U1 2.681(4) .
C3 H3 0.9500 .
C4 C5 1.424(6) .
C4 Si1 1.905(4) .
C4 U1 2.676(4) .
C5 C6 1.400(6) .
C5 U1 2.628(4) .
C5 H5 0.9500 .
C6 C7 1.409(6) .
C6 U1 2.678(4) .
C6 H6 0.9500 .
C7 C8 1.411(6) .
C7 U1 2.676(4) .
C7 H7 0.9500 .
C8 C10 1.427(6) .
C8 U1 2.638(4) .
C8 H8 0.9500 .
C9 C22 1.510(9) .
C9 H9A 0.9800 .
C9 H9B 0.9800 .
C9 H9C 0.9800 .
C10 Si2 1.906(4) .
C10 U1 2.678(4) .
C11 C15 1.411(6) .
C11 C12 1.411(7) .
C11 C20 1.498(6) .
C11 U1 2.803(4) .
C12 C13 1.421(7) .
C12 C16 1.509(7) .
C12 U1 2.769(4) .
C13 C14 1.416(7) .
C13 C17 1.509(7) .
C13 U1 2.701(5) .
C14 C15 1.417(7) .
C14 C18 1.514(7) .
C14 U1 2.700(5) .
C15 C19 1.510(7) .
C15 U1 2.759(5) .
C16 H16A 0.9800 .
C16 H16B 0.9800 .
C16 H16C 0.9800 .
C17 H17A 0.9800 .
C17 H17B 0.9800 .
C17 H17C 0.9800 .
C18 H18A 0.9800 .
C18 H18B 0.9800 .
C18 H18C 0.9800 .
C19 H19A 0.9800 .
C19 H19B 0.9800 .
C19 H19C 0.9800 .
C20 C21 1.559(7) .
C20 H20A 0.9900 .
C20 H20B 0.9900 .
C21 H21A 0.9800 .
C21 H21B 0.9800 .
C21 H21C 0.9800 .
C22 C23 1.538(7) .
C22 Si2 1.893(5) .
C22 H22 1.0000 .
C23 H23A 0.9800 .
C23 H23B 0.9800 .
C23 H23C 0.9800 .
C24 C26 1.511(7) .
C24 C25 1.550(7) .
C24 Si2 1.896(5) .
C24 H24 1.0000 .
C25 H25A 0.9800 .
C25 H25B 0.9800 .
C25 H25C 0.9800 .
C26 H26A 0.9800 .
C26 H26B 0.9800 .
C26 H26C 0.9800 .
C27 C28 1.544(8) .
C27 H27A 0.9800 .
C27 H27B 0.9800 .
C27 H27C 0.9800 .
C28 C29 1.521(8) .
C28 Si2 1.900(6) .
C28 H28 1.0000 .
C29 H29A 0.9800 .
C29 H29B 0.9800 .
C29 H29C 0.9800 .
C30 C31 1.526(7) .
C30 H30A 0.9800 .
C30 H30B 0.9800 .
C30 H30C 0.9800 .
C31 C32 1.543(6) .
C31 Si1 1.900(5) .
C31 H31 1.0000 .
C32 H32A 0.9800 .
C32 H32B 0.9800 .
C32 H32C 0.9800 .
C33 C34 1.525(7) .
C33 H33A 0.9800 .
C33 H33B 0.9800 .
C33 H33C 0.9800 .
C34 Si1 1.906(5) .
C34 H34 1.0000 .
C35 C36 1.542(7) .
C35 H35A 0.9800 .
C35 H35B 0.9800 .
C35 H35C 0.9800 .
C36 C37 1.532(8) .
C36 Si1 1.897(5) .
C36 H36 1.0000 .
C37 H37A 0.9800 .
C37 H37B 0.9800 .
C37 H37C 0.9800 .
C38 C38 1.215(10) 2_646
C38 O1 1.262(6) .
C40 C42A 1.18(4) .
C40 C39B 1.209(17) .
C40 C41B 1.468(19) .
C40 C39A 1.71(3) .
C40 H40A 0.9900 .
C40 H40B 0.9900 .
C39A H39A 0.9800 .
C39A H39B 0.9800 .
C39A H39C 0.9800 .
C41A C42A 1.49(5) .
C41A C43 1.63(3) .
C41A H41A 0.9900 .
C41A H41B 0.9900 .
C42A H42A 0.9900 .
C42A H42B 0.9900 .
C39B H39D 0.9800 .
C39B H39E 0.9800 .
C39B H39F 0.9800 .
C41B C42B 1.52(2) .
C41B H41C 0.9900 .
C41B H41D 0.9900 .
C42B C43 1.441(15) .
C42B H42C 0.9900 .
C42B H42D 0.9900 .
C43 H43A 0.9800 .
C43 H43B 0.9800 .
C43 H43C 0.9800 .
O1 U1 2.155(3) .

loop_
_geom_torsion_atom_site_label_1
_geom_torsion_atom_site_label_2
_geom_torsion_atom_site_label_3
_geom_torsion_atom_site_label_4
_geom_torsion
_geom_torsion_site_symmetry_1
C10 C2 C3 C4 -1.1(11) .
U1 C2 C3 C4 43.1(6) .
C10 C2 C3 U1 -44.1(6) .
C2 C3 C4 C5 8.6(9) .
U1 C3 C4 C5 51.7(5) .
C2 C3 C4 Si1 178.8(5) .
U1 C3 C4 Si1 -138.2(3) .
C2 C3 C4 U1 -43.1(6) .
C3 C4 C5 C6 1.5(9) .
Si1 C4 C5 C6 -168.7(4) .
U1 C4 C5 C6 54.0(5) .
C3 C4 C5 U1 -52.5(5) .
Si1 C4 C5 U1 137.3(3) .
C4 C5 C6 C7 -10.4(9) .
U1 C5 C6 C7 43.5(5) .
C4 C5 C6 U1 -53.9(5) .
C5 C6 C7 C8 1.1(10) .
U1 C6 C7 C8 44.0(5) .
C5 C6 C7 U1 -42.9(5) .
C6 C7 C8 C10 8.8(10) .
U1 C7 C8 C10 53.3(5) .
C6 C7 C8 U1 -44.5(6) .
C3 C2 C10 C8 -7.2(10) .
U1 C2 C10 C8 -51.4(5) .
C3 C2 C10 Si2 -178.2(5) .
U1 C2 C10 Si2 137.5(3) .
C3 C2 C10 U1 44.2(6) .
C7 C8 C10 C2 -1.3(9) .
U1 C8 C10 C2 52.0(5) .
C7 C8 C10 Si2 169.4(4) .
U1 C8 C10 Si2 -137.3(3) .
C7 C8 C10 U1 -53.3(5) .
C15 C11 C12 C13 -0.2(5) .
C20 C11 C12 C13 167.9(5) .
U1 C11 C12 C13 -66.2(3) .
C15 C11 C12 C16 -173.1(4) .
C20 C11 C12 C16 -5.1(8) .
U1 C11 C12 C16 120.9(5) .
C15 C11 C12 U1 66.0(3) .
C20 C11 C12 U1 -126.0(5) .
C11 C12 C13 C14 -0.3(5) .
C16 C12 C13 C14 172.5(5) .
U1 C12 C13 C14 -69.4(3) .
C11 C12 C13 C17 -176.5(5) .
C16 C12 C13 C17 -3.7(8) .
U1 C12 C13 C17 114.4(5) .
C11 C12 C13 U1 69.1(3) .
C16 C12 C13 U1 -118.2(5) .
C12 C13 C14 C15 0.6(5) .
C17 C13 C14 C15 176.8(5) .
U1 C13 C14 C15 -70.7(3) .
C12 C13 C14 C18 -174.4(4) .
C17 C13 C14 C18 1.8(8) .
U1 C13 C14 C18 114.2(5) .
C12 C13 C14 U1 71.3(3) .
C17 C13 C14 U1 -112.5(5) .
C12 C11 C15 C14 0.6(5) .
C20 C11 C15 C14 -167.6(5) .
U1 C11 C15 C14 66.8(3) .
C12 C11 C15 C19 174.4(5) .
C20 C11 C15 C19 6.2(8) .
U1 C11 C15 C19 -119.3(5) .
C12 C11 C15 U1 -66.3(3) .
C20 C11 C15 U1 125.6(5) .
C13 C14 C15 C11 -0.7(5) .
C18 C14 C15 C11 174.3(5) .
U1 C14 C15 C11 -69.8(3) .
C13 C14 C15 C19 -174.4(5) .
C18 C14 C15 C19 0.5(8) .
U1 C14 C15 C19 116.5(5) .
C13 C14 C15 U1 69.1(3) .
C18 C14 C15 U1 -115.9(5) .
C15 C11 C20 C21 80.4(7) .
C12 C11 C20 C21 -85.8(7) .
U1 C11 C20 C21 176.7(4) .
C39B C40 C42A C41A -2(9) .
C41B C40 C42A C41A 8(2) .
C39A C40 C42A C41A 30(5) .
C43 C41A C42A C40 -170(3) .
C42A C40 C41B C42B 9(3) .
C39B C40 C41B C42B -175.1(16) .
C39A C40 C41B C42B -153.7(14) .
C40 C41B C42B C43 -178.7(12) .
C41B C42B C43 C41A 6.5(15) .
C42A C41A C43 C42B 0.1(17) .
C38 C38 O1 U1 100(17) 2_646
C37 C36 Si1 C31 48.4(4) .
C35 C36 Si1 C31 -79.7(4) .
C37 C36 Si1 C4 -76.6(4) .
C35 C36 Si1 C4 155.3(4) .
C37 C36 Si1 C34 167.4(4) .
C35 C36 Si1 C34 39.3(4) .
C30 C31 Si1 C36 -68.1(4) .
C32 C31 Si1 C36 59.4(4) .
C30 C31 Si1 C4 56.6(5) .
C32 C31 Si1 C4 -175.8(4) .
C30 C31 Si1 C34 172.0(4) .
C32 C31 Si1 C34 -60.5(4) .
C3 C4 Si1 C36 145.9(3) .
C5 C4 Si1 C36 -42.5(4) .
U1 C4 Si1 C36 50.1(4) .
C3 C4 Si1 C31 20.7(4) .
C5 C4 Si1 C31 -167.8(3) .
U1 C4 Si1 C31 -75.2(3) .
C3 C4 Si1 C34 -96.0(4) .
C5 C4 Si1 C34 75.6(4) .
U1 C4 Si1 C34 168.2(3) .
C33 C34 Si1 C36 58.5(4) .
C1 C34 Si1 C36 -177.0(4) .
C33 C34 Si1 C31 -179.9(4) .
C1 C34 Si1 C31 -55.5(4) .
C33 C34 Si1 C4 -60.8(4) .
C1 C34 Si1 C4 63.7(4) .
C9 C22 Si2 C24 -59.6(5) .
C23 C22 Si2 C24 67.3(5) .
C9 C22 Si2 C28 -179.7(4) .
C23 C22 Si2 C28 -52.8(5) .
C9 C22 Si2 C10 65.2(5) .
C23 C22 Si2 C10 -168.0(4) .
C26 C24 Si2 C22 52.5(5) .
C25 C24 Si2 C22 -73.2(5) .
C26 C24 Si2 C28 171.2(4) .
C25 C24 Si2 C28 45.6(5) .
C26 C24 Si2 C10 -72.0(4) .
C25 C24 Si2 C10 162.4(4) .
C29 C28 Si2 C22 -179.5(4) .
C27 C28 Si2 C22 -54.0(5) .
C29 C28 Si2 C24 57.6(5) .
C27 C28 Si2 C24 -177.0(4) .
C29 C28 Si2 C10 -61.8(5) .
C27 C28 Si2 C10 63.6(5) .
C2 C10 Si2 C22 -169.2(4) .
C8 C10 Si2 C22 18.5(4) .
U1 C10 Si2 C22 -76.6(4) .
C2 C10 Si2 C24 -42.9(4) .
C8 C10 Si2 C24 144.9(3) .
U1 C10 Si2 C24 49.7(4) .
C2 C10 Si2 C28 75.4(4) .
C8 C10 Si2 C28 -96.8(4) .
U1 C10 Si2 C28 168.0(3) .
C38 O1 U1 C5 99(4) .
C38 O1 U1 C8 -10(4) .
C38 O1 U1 C2 31(4) .
C38 O1 U1 C4 87(4) .
C38 O1 U1 C7 2(4) .
C38 O1 U1 C10 4(4) .
C38 O1 U1 C6 81(4) .
C38 O1 U1 C3 61(4) .
C38 O1 U1 C14 -150(4) .
C38 O1 U1 C13 -119(4) .
C38 O1 U1 C15 -161(4) .
C6 C5 U1 O1 -166.8(2) .
C4 C5 U1 O1 -22.4(3) .
C6 C5 U1 C8 -39.3(3) .
C4 C5 U1 C8 105.1(3) .
C6 C5 U1 C2 -98.2(3) .
C4 C5 U1 C2 46.2(2) .
C6 C5 U1 C4 -144.4(4) .
C6 C5 U1 C7 -17.0(2) .
C4 C5 U1 C7 127.4(3) .
C6 C5 U1 C10 -69.3(3) .
C4 C5 U1 C10 75.1(3) .
C4 C5 U1 C6 144.4(4) .
C6 C5 U1 C3 -121.8(3) .
C4 C5 U1 C3 22.6(2) .
C6 C5 U1 C14 100.1(3) .
C4 C5 U1 C14 -115.5(3) .
C6 C5 U1 C13 73.9(3) .
C4 C5 U1 C13 -141.7(3) .
C6 C5 U1 C15 85.5(3) .
C4 C5 U1 C15 -130.1(3) .
C7 C8 U1 O1 170.4(2) .
C10 C8 U1 O1 26.3(3) .
C7 C8 U1 C5 39.4(3) .
C10 C8 U1 C5 -104.8(3) .
C7 C8 U1 C2 121.7(3) .
C10 C8 U1 C2 -22.5(2) .
C7 C8 U1 C4 69.4(3) .
C10 C8 U1 C4 -74.8(3) .
C10 C8 U1 C7 -144.2(4) .
C7 C8 U1 C10 144.2(4) .
C7 C8 U1 C6 17.3(2) .
C10 C8 U1 C6 -126.9(3) .
C7 C8 U1 C3 98.1(3) .
C10 C8 U1 C3 -46.1(2) .
C7 C8 U1 C14 -78.8(3) .
C10 C8 U1 C14 137.0(3) .
C7 C8 U1 C13 -98.2(3) .
C10 C8 U1 C13 117.6(3) .
C7 C8 U1 C15 -42.9(3) .
C10 C8 U1 C15 172.9(2) .
C3 C2 U1 O1 90.1(3) .
C10 C2 U1 O1 -118.3(3) .
C3 C2 U1 C5 -42.1(3) .
C10 C2 U1 C5 109.6(3) .
C3 C2 U1 C8 -128.9(3) .
C10 C2 U1 C8 22.7(2) .
C3 C2 U1 C4 -16.3(2) .
C10 C2 U1 C4 135.4(3) .
C3 C2 U1 C7 -102.4(3) .
C10 C2 U1 C7 49.3(3) .
C3 C2 U1 C10 -151.6(4) .
C3 C2 U1 C6 -72.5(3) .
C10 C2 U1 C6 79.2(3) .
C10 C2 U1 C3 151.6(4) .
C3 C2 U1 C14 89.2(4) .
C10 C2 U1 C14 -119.1(4) .
C3 C2 U1 C13 146.9(3) .
C10 C2 U1 C13 -61.4(4) .
C3 C2 U1 C15 -25.8(7) .
C10 C2 U1 C15 125.9(6) .
C3 C4 U1 O1 -57.3(3) .
C5 C4 U1 O1 162.4(2) .
Si1 C4 U1 O1 53.5(3) .
C3 C4 U1 C5 140.4(4) .
Si1 C4 U1 C5 -108.8(4) .
C3 C4 U1 C8 67.6(3) .
C5 C4 U1 C8 -72.7(3) .
Si1 C4 U1 C8 178.4(3) .
C3 C4 U1 C2 16.1(2) .
C5 C4 U1 C2 -124.2(3) .
Si1 C4 U1 C2 126.9(3) .
C3 C4 U1 C7 96.7(3) .
C5 C4 U1 C7 -43.6(3) .
Si1 C4 U1 C7 -152.5(3) .
C3 C4 U1 C10 37.4(3) .
C5 C4 U1 C10 -103.0(3) .
Si1 C4 U1 C10 148.2(3) .
C3 C4 U1 C6 120.0(3) .
C5 C4 U1 C6 -20.3(2) .
Si1 C4 U1 C6 -129.2(3) .
C5 C4 U1 C3 -140.4(4) .
Si1 C4 U1 C3 110.8(4) .
C3 C4 U1 C14 -137.7(3) .
C5 C4 U1 C14 82.0(3) .
Si1 C4 U1 C14 -26.9(4) .
C3 C4 U1 C13 -140.1(3) .
C5 C4 U1 C13 79.5(4) .
Si1 C4 U1 C13 -29.3(5) .
C3 C4 U1 C15 -166.1(3) .
C5 C4 U1 C15 53.5(3) .
Si1 C4 U1 C15 -55.3(3) .
C6 C7 U1 O1 131.4(3) .
C8 C7 U1 O1 -18.4(5) .
C6 C7 U1 C5 17.0(2) .
C8 C7 U1 C5 -132.8(3) .
C6 C7 U1 C8 149.8(4) .
C6 C7 U1 C2 102.0(3) .
C8 C7 U1 C2 -47.8(3) .
C6 C7 U1 C4 41.7(3) .
C8 C7 U1 C4 -108.2(3) .
C6 C7 U1 C10 129.1(3) .
C8 C7 U1 C10 -20.8(2) .
C8 C7 U1 C6 -149.8(4) .
C6 C7 U1 C3 72.3(3) .
C8 C7 U1 C3 -77.6(3) .
C6 C7 U1 C14 -83.3(3) .
C8 C7 U1 C14 126.8(3) .
C6 C7 U1 C13 -115.4(3) .
C8 C7 U1 C13 94.8(3) .
C6 C7 U1 C15 -65.1(3) .
C8 C7 U1 C15 145.0(3) .
C2 C10 U1 O1 60.8(3) .
C8 C10 U1 O1 -158.5(2) .
Si2 C10 U1 O1 -46.4(3) .
C2 C10 U1 C5 -67.7(3) .
C8 C10 U1 C5 73.0(3) .
Si2 C10 U1 C5 -174.9(3) .
C2 C10 U1 C8 -140.7(4) .
Si2 C10 U1 C8 112.0(4) .
C8 C10 U1 C2 140.7(4) .
Si2 C10 U1 C2 -107.3(4) .
C2 C10 U1 C4 -37.4(3) .
C8 C10 U1 C4 103.3(3) .
Si2 C10 U1 C4 -144.7(3) .
C2 C10 U1 C7 -120.2(3) .
C8 C10 U1 C7 20.5(2) .
Si2 C10 U1 C7 132.6(4) .
C2 C10 U1 C6 -96.6(3) .
C8 C10 U1 C6 44.1(2) .
Si2 C10 U1 C6 156.2(3) .
C2 C10 U1 C3 -16.2(2) .
C8 C10 U1 C3 124.5(3) .
Si2 C10 U1 C3 -123.5(4) .
C2 C10 U1 C14 133.7(3) .
C8 C10 U1 C14 -85.6(4) .
Si2 C10 U1 C14 26.4(5) .
C2 C10 U1 C13 141.3(3) .
C8 C10 U1 C13 -78.0(3) .
Si2 C10 U1 C13 34.1(4) .
C2 C10 U1 C15 -154.7(3) .
C8 C10 U1 C15 -13.9(5) .
Si2 C10 U1 C15 98.1(4) .
C5 C6 U1 O1 27.6(5) .
C7 C6 U1 O1 -122.9(4) .
C7 C6 U1 C5 -150.5(4) .
C5 C6 U1 C8 133.0(3) .
C7 C6 U1 C8 -17.5(2) .
C5 C6 U1 C2 77.4(3) .
C7 C6 U1 C2 -73.1(3) .
C5 C6 U1 C4 20.7(2) .
C7 C6 U1 C4 -129.8(3) .
C5 C6 U1 C7 150.5(4) .
C5 C6 U1 C10 108.2(3) .
C7 C6 U1 C10 -42.3(3) .
C5 C6 U1 C3 47.7(3) .
C7 C6 U1 C3 -102.8(3) .
C5 C6 U1 C14 -95.0(3) .
C7 C6 U1 C14 114.6(3) .
C5 C6 U1 C13 -129.3(3) .
C7 C6 U1 C13 80.2(3) .
C5 C6 U1 C15 -93.1(3) .
C7 C6 U1 C15 116.4(3) .
C2 C3 U1 O1 -85.2(3) .
C4 C3 U1 O1 122.9(3) .
C2 C3 U1 C5 129.0(3) .
C4 C3 U1 C5 -22.9(2) .
C2 C3 U1 C8 42.2(3) .
C4 C3 U1 C8 -109.7(3) .
C4 C3 U1 C2 -151.9(4) .
C2 C3 U1 C4 151.9(4) .
C2 C3 U1 C7 72.8(3) .
C4 C3 U1 C7 -79.1(3) .
C2 C3 U1 C10 16.5(2) .
C4 C3 U1 C10 -135.4(3) .
C2 C3 U1 C6 102.6(3) .
C4 C3 U1 C6 -49.3(3) .
C2 C3 U1 C14 -141.3(3) .
C4 C3 U1 C14 66.8(3) .
C2 C3 U1 C13 -85.2(5) .
C4 C3 U1 C13 122.9(4) .
C2 C3 U1 C15 171.7(2) .
C4 C3 U1 C15 19.7(4) .
C13 C14 U1 O1 90.0(3) .
C15 C14 U1 O1 -156.8(3) .
C18 C14 U1 O1 -32.3(4) .
C13 C14 U1 C5 -143.6(3) .
C15 C14 U1 C5 -30.3(3) .
C18 C14 U1 C5 94.2(4) .
C13 C14 U1 C8 -37.6(4) .
C15 C14 U1 C8 75.6(3) .
C18 C14 U1 C8 -159.9(4) .
C13 C14 U1 C2 90.8(4) .
C15 C14 U1 C2 -155.9(3) .
C18 C14 U1 C2 -31.4(6) .
C13 C14 U1 C4 -177.9(2) .
C15 C14 U1 C4 -64.7(3) .
C18 C14 U1 C4 59.8(4) .
C13 C14 U1 C7 -75.3(3) .
C15 C14 U1 C7 37.9(3) .
C18 C14 U1 C7 162.4(4) .
C13 C14 U1 C10 12.8(5) .
C15 C14 U1 C10 126.0(3) .
C18 C14 U1 C10 -109.5(4) .
C13 C14 U1 C6 -109.6(3) .
C15 C14 U1 C6 3.7(3) .
C18 C14 U1 C6 128.2(4) .
C13 C14 U1 C3 147.5(3) .
C15 C14 U1 C3 -99.3(3) .
C18 C14 U1 C3 25.2(5) .
C15 C14 U1 C13 113.2(4) .
C18 C14 U1 C13 -122.3(5) .
C13 C14 U1 C15 -113.2(4) .
C18 C14 U1 C15 124.5(5) .
C14 C13 U1 O1 -83.4(3) .
C12 C13 U1 O1 164.1(3) .
C17 C13 U1 O1 39.6(4) .
C14 C13 U1 C5 52.3(4) .
C12 C13 U1 C5 -60.1(4) .
C17 C13 U1 C5 175.3(3) .
C14 C13 U1 C8 153.9(3) .
C12 C13 U1 C8 41.4(3) .
C17 C13 U1 C8 -83.2(4) .
C14 C13 U1 C2 -140.7(3) .
C12 C13 U1 C2 106.8(3) .
C17 C13 U1 C2 -17.8(5) .
C14 C13 U1 C4 4.0(5) .
C12 C13 U1 C4 -108.5(4) .
C17 C13 U1 C4 126.9(4) .
C14 C13 U1 C7 120.6(3) .
C12 C13 U1 C7 8.1(3) .
C17 C13 U1 C7 -116.5(4) .
C14 C13 U1 C10 -173.1(2) .
C12 C13 U1 C10 74.4(3) .
C17 C13 U1 C10 -50.1(4) .
C14 C13 U1 C6 87.7(3) .
C12 C13 U1 C6 -24.8(3) .
C17 C13 U1 C6 -149.4(4) .
C14 C13 U1 C3 -83.4(5) .
C12 C13 U1 C3 164.1(4) .
C17 C13 U1 C3 39.6(7) .
C12 C13 U1 C14 -112.5(4) .
C17 C13 U1 C14 122.9(5) .
C14 C13 U1 C15 37.1(3) .
C12 C13 U1 C15 -75.4(3) .
C17 C13 U1 C15 160.1(5) .
C11 C15 U1 O1 136.8(3) .
C14 C15 U1 O1 23.5(3) .
C19 C15 U1 O1 -99.5(4) .
C11 C15 U1 C5 -93.9(3) .
C14 C15 U1 C5 152.8(3) .
C19 C15 U1 C5 29.8(4) .
C11 C15 U1 C8 -15.1(3) .
C14 C15 U1 C8 -128.5(3) .
C19 C15 U1 C8 108.6(4) .
C11 C15 U1 C2 -109.9(6) .
C14 C15 U1 C2 136.7(6) .
C19 C15 U1 C2 13.8(8) .
C11 C15 U1 C4 -118.4(3) .
C14 C15 U1 C4 128.2(3) .
C19 C15 U1 C4 5.3(4) .
C11 C15 U1 C7 -35.8(3) .
C14 C15 U1 C7 -149.2(3) .
C19 C15 U1 C7 87.9(4) .
C11 C15 U1 C10 -6.5(5) .
C14 C15 U1 C10 -119.9(4) .
C19 C15 U1 C10 117.2(4) .
C11 C15 U1 C6 -63.3(3) .
C14 C15 U1 C6 -176.7(3) .
C19 C15 U1 C6 60.4(4) .
C11 C15 U1 C3 -128.9(3) .
C14 C15 U1 C3 117.7(3) .
C19 C15 U1 C3 -5.2(5) .
C11 C15 U1 C14 113.4(4) .
C19 C15 U1 C14 -122.9(5) .
C11 C15 U1 C13 75.8(3) .
C14 C15 U1 C13 -37.5(3) .
C19 C15 U1 C13 -160.5(5) .
